data_7218500
loop_
_publ_author_name
'Stratford, Samuel A.'
'Arhangelskis, Mihails'
'Bu\<car, Dejan-Kre\<simir'
'Jones, William'

_publ_section_title
;
 Solid-state photoreactivity of 9-substituted acridizinium bromide salts
;
_journal_issue 47
_journal_name_full CrystEngComm
_journal_page_first 10830
_journal_paper_doi 10.1039/C4CE01622J
_journal_volume 16
_journal_year 2014
_chemical_formula_moiety 'C13 H9 Br N 1+, Br 1-, H2 O'
_chemical_formula_sum 'C13 H11 Br2 N O'
_chemical_formula_weight 357.05
_space_group_IT_number 2
_symmetry_cell_setting triclinic
_symmetry_space_group_name_Hall '-P 1'
_symmetry_space_group_name_H-M 'P -1'
_atom_sites_solution_hydrogens geom
_atom_sites_solution_primary direct
_atom_sites_solution_secondary difmap
_audit_creation_date 2014-08-24T23:15:06-00:00
_audit_creation_method 'WinGX routine CIF_UPDATE'
_cell_angle_alpha 68.687(3)
_cell_angle_beta 86.209(3)
_cell_angle_gamma 68.298(4)
_cell_formula_units_Z 2
_cell_length_a 7.3152(6)
_cell_length_b 9.7141(9)
_cell_length_c 10.352(2)
_cell_measurement_reflns_used 34425
_cell_measurement_temperature 298(2)
_cell_measurement_theta_max 25.35
_cell_measurement_theta_min 1.00
_cell_volume 634.75(15)
_computing_cell_refinement 'HKL Scalepack (Otwinowski & Minor 1997)'
_computing_data_collection 'Collect (Nonius B.V. 1998)'
_computing_data_reduction
;
 HKL Denzo and Scalepack (Otwinowski & Minor 1997)
;
_computing_structure_refinement 'SHELXL-97 (Sheldrick, 2008)'
_diffrn_ambient_temperature 298(2)
_diffrn_measured_fraction_theta_full 0.972
_diffrn_measured_fraction_theta_max 0.972
_diffrn_measurement_device_type 'Nonius Kappa CCD'
_diffrn_measurement_method 'Thin slice \w and \f scans'
_diffrn_radiation_monochromator graphite
_diffrn_radiation_source 'fine-focus sealed tube'
_diffrn_radiation_type MoK\a
_diffrn_radiation_wavelength 0.71073
_diffrn_reflns_av_R_equivalents 0.0495
_diffrn_reflns_av_unetI/netI 0.0939
_diffrn_reflns_limit_h_max 8
_diffrn_reflns_limit_h_min -8
_diffrn_reflns_limit_k_max 11
_diffrn_reflns_limit_k_min -11
_diffrn_reflns_limit_l_max 12
_diffrn_reflns_limit_l_min -11
_diffrn_reflns_number 4583
_diffrn_reflns_theta_full 25.03
_diffrn_reflns_theta_max 25.03
_diffrn_reflns_theta_min 2.12
_exptl_absorpt_coefficient_mu 6.367
_exptl_absorpt_correction_T_max 0.904
_exptl_absorpt_correction_T_min 0.726
_exptl_absorpt_correction_type multi-scan
_exptl_absorpt_process_details
;
multi-scan from symmetry-related measurements 
 Sortav (Blessing 1995)
;
_exptl_crystal_colour yellow
_exptl_crystal_density_diffrn 1.868
_exptl_crystal_density_method 'not measured'
_exptl_crystal_description prism
_exptl_crystal_F_000 348
_exptl_crystal_size_max 0.10
_exptl_crystal_size_mid 0.10
_exptl_crystal_size_min 0.02
_refine_diff_density_max 1.067
_refine_diff_density_min -0.582
_refine_diff_density_rms 0.154
_refine_ls_extinction_method none
_refine_ls_goodness_of_fit_ref 1.039
_refine_ls_hydrogen_treatment mixed
_refine_ls_matrix_type full
_refine_ls_number_parameters 160
_refine_ls_number_reflns 2194
_refine_ls_number_restraints 6
_refine_ls_restrained_S_all 1.037
_refine_ls_R_factor_all 0.1223
_refine_ls_R_factor_gt 0.0799
_refine_ls_shift/su_max 0
_refine_ls_shift/su_mean 0
_refine_ls_structure_factor_coef Fsqd
_refine_ls_weighting_details 'calc w=1/[\s^2^(Fo^2^)+(0.0973P)^2^+6.2379P] where P=(Fo^2^+2Fc^2^)/3'
_refine_ls_weighting_scheme calc
_refine_ls_wR_factor_gt 0.2424
_refine_ls_wR_factor_ref 0.2541
_reflns_number_gt 1177
_reflns_number_total 2194
_reflns_threshold_expression >2\s(I)
_cod_data_source_file c4ce01622j2.cif
_cod_data_source_block 9-Br
_cod_depositor_comments 'Adding full bibliography for 7218498--7218505.cif.'
_cod_database_code 7218500

loop_
_symmetry_equiv_pos_as_xyz
'x, y, z'
'-x, -y, -z'

loop_
_atom_site_label
_atom_site_type_symbol
_atom_site_fract_x
_atom_site_fract_y
_atom_site_fract_z
_atom_site_U_iso_or_equiv
_atom_site_adp_type
_atom_site_occupancy
_atom_site_symmetry_multiplicity
_atom_site_calc_flag
_atom_site_refinement_flags
N1 N 0.1944(15) 0.6927(13) -0.1692(12) 0.059(3) Uani 1 1 d .
C13 C 0.1619(19) 0.6039(14) 0.0721(15) 0.052(3) Uani 1 1 d .
C10 C 0.282(2) 0.3204(16) 0.2142(16) 0.060(4) Uani 1 1 d .
H10 H 0.3411 0.2138 0.2243 0.072 Uiso 1 1 calc R
C8 C 0.124(2) 0.5180(16) 0.3152(15) 0.058(3) Uani 1 1 d .
H8 H 0.0793 0.5406 0.3942 0.069 Uiso 1 1 calc R
C12 C 0.2900(19) 0.5369(16) -0.1671(15) 0.060(4) Uani 1 1 d .
C11 C 0.317(2) 0.4140(16) -0.0395(16) 0.067(4) Uani 1 1 d .
H11 H 0.378 0.3097 -0.0356 0.08 Uiso 1 1 calc R
C14 C 0.257(2) 0.4394(14) 0.0828(15) 0.054(3) Uani 1 1 d .
C7 C 0.094(2) 0.6343(17) 0.1948(15) 0.058(3) Uani 1 1 d .
H7 H 0.0276 0.7388 0.1892 0.07 Uiso 1 1 calc R
C2 C 0.313(2) 0.632(2) -0.4092(18) 0.073(4) Uani 1 1 d .
H2 H 0.3475 0.6147 -0.4915 0.088 Uiso 1 1 calc R
C1 C 0.346(2) 0.5103(17) -0.2907(16) 0.064(4) Uani 1 1 d .
H1 H 0.405 0.4069 -0.2892 0.076 Uiso 1 1 calc R
C6 C 0.1339(19) 0.7209(14) -0.0534(15) 0.056(3) Uani 1 1 d .
H6 H 0.0698 0.8259 -0.0598 0.067 Uiso 1 1 calc R
C9 C 0.221(2) 0.3598(15) 0.3261(15) 0.058(3) Uani 1 1 d .
C4 C 0.171(2) 0.8146(17) -0.2961(17) 0.071(4) Uani 1 1 d .
H4 H 0.1128 0.919 -0.3001 0.085 Uiso 1 1 calc R
C3 C 0.227(2) 0.7895(18) -0.4120(17) 0.070(4) Uani 1 1 d .
H3 H 0.2095 0.8751 -0.4952 0.084 Uiso 1 1 calc R
O1 O 0.2989(18) 0.9950(15) -0.1361(14) 0.098(4) Uani 1 1 d D
H1O H 0.400(6) 1.017(3) -0.157(18) 0.146 Uiso 1 1 d D
H2O H 0.29(2) 0.975(4) -0.050(2) 0.146 Uiso 1 1 d D
Br1 Br 0.2965(2) 0.91896(18) 0.20394(18) 0.0759(6) Uani 1 1 d D
Br2 Br 0.2668(3) 0.2019(2) 0.50812(18) 0.0853(7) Uani 1 1 d .

loop_
_atom_site_aniso_label
_atom_site_aniso_U_11
_atom_site_aniso_U_22
_atom_site_aniso_U_33
_atom_site_aniso_U_23
_atom_site_aniso_U_13
_atom_site_aniso_U_12
N1 0.046(7) 0.055(7) 0.067(8) -0.028(6) 0.005(6) -0.003(5)
C13 0.052(8) 0.041(7) 0.067(9) -0.025(7) 0.003(7) -0.014(6)
C10 0.058(9) 0.046(7) 0.080(11) -0.023(8) 0.001(8) -0.022(6)
C8 0.058(9) 0.061(9) 0.060(9) -0.024(8) 0.014(7) -0.029(7)
C12 0.048(8) 0.062(9) 0.063(10) -0.031(8) 0.004(7) -0.005(7)
C11 0.077(10) 0.047(8) 0.078(11) -0.036(8) 0.005(8) -0.013(7)
C14 0.062(9) 0.040(7) 0.062(9) -0.017(7) -0.002(7) -0.021(6)
C7 0.058(9) 0.062(8) 0.063(9) -0.028(8) 0.014(7) -0.027(7)
C2 0.060(10) 0.102(13) 0.073(11) -0.050(11) 0.013(8) -0.030(9)
C1 0.058(9) 0.055(8) 0.072(11) -0.024(8) -0.004(8) -0.013(7)
C6 0.056(8) 0.038(7) 0.069(10) -0.020(7) 0.008(7) -0.013(6)
C9 0.061(9) 0.046(7) 0.061(9) -0.015(7) 0.003(7) -0.018(6)
C4 0.080(11) 0.049(8) 0.075(11) -0.022(8) 0.016(9) -0.016(7)
C3 0.064(10) 0.068(10) 0.071(11) -0.019(8) 0.007(8) -0.023(8)
O1 0.083(8) 0.112(9) 0.105(10) -0.043(7) 0.004(7) -0.039(7)
Br1 0.0764(11) 0.0659(10) 0.0825(12) -0.0294(8) 0.0102(9) -0.0218(8)
Br2 0.0972(14) 0.0726(11) 0.0662(11) -0.0094(8) 0.0014(9) -0.0249(9)

loop_
_atom_type_symbol
_atom_type_description
_atom_type_scat_dispersion_real
_atom_type_scat_dispersion_imag
_atom_type_scat_source
C C 0.0033 0.0016 'International Tables Vol C Tables 4.2.6.8 and 6.1.1.4'
H H 0 0 'International Tables Vol C Tables 4.2.6.8 and 6.1.1.4'
N N 0.0061 0.0033 'International Tables Vol C Tables 4.2.6.8 and 6.1.1.4'
Br Br -0.2901 2.4595 'International Tables Vol C Tables 4.2.6.8 and 6.1.1.4'
O O 0.0106 0.006 'International Tables Vol C Tables 4.2.6.8 and 6.1.1.4'

loop_
_geom_angle_atom_site_label_1
_geom_angle_atom_site_label_2
_geom_angle_atom_site_label_3
_geom_angle
C6 N1 C4 121.9(11)
C6 N1 C12 121.5(12)
C4 N1 C12 116.5(12)
C6 C13 C7 122.6(12)
C6 C13 C14 119.1(13)
C7 C13 C14 118.3(13)
C9 C10 C14 120.1(12)
C9 C10 H10 120
C14 C10 H10 120
C7 C8 C9 120.5(14)
C7 C8 H8 119.8
C9 C8 H8 119.8
C11 C12 C1 122.7(13)
C11 C12 N1 116.8(12)
C1 C12 N1 120.4(13)
C12 C11 C14 123.0(12)
C12 C11 H11 118.5
C14 C11 H11 118.5
C11 C14 C10 125.4(12)
C11 C14 C13 116.8(12)
C10 C14 C13 117.8(13)
C8 C7 C13 121.1(13)
C8 C7 H7 119.4
C13 C7 H7 119.4
C1 C2 C3 120.5(15)
C1 C2 H2 119.8
C3 C2 H2 119.8
C2 C1 C12 119.8(14)
C2 C1 H1 120.1
C12 C1 H1 120.1
N1 C6 C13 122.8(12)
N1 C6 H6 118.6
C13 C6 H6 118.6
C10 C9 C8 122.1(13)
C10 C9 Br2 121.4(10)
C8 C9 Br2 116.5(11)
C3 C4 N1 123.0(13)
C3 C4 H4 118.5
N1 C4 H4 118.5
C4 C3 C2 119.7(15)
C4 C3 H3 120.2
C2 C3 H3 120.2
H1O O1 H2O 106(3)

loop_
_geom_bond_atom_site_label_1
_geom_bond_atom_site_label_2
_geom_bond_distance
N1 C6 1.337(17)
N1 C4 1.381(18)
N1 C12 1.406(16)
C13 C6 1.346(18)
C13 C7 1.424(19)
C13 C14 1.452(17)
C10 C9 1.347(19)
C10 C14 1.398(19)
C10 H10 0.93
C8 C7 1.306(18)
C8 C9 1.400(18)
C8 H8 0.93
C12 C11 1.39(2)
C12 C1 1.40(2)
C11 C14 1.39(2)
C11 H11 0.93
C7 H7 0.93
C2 C1 1.32(2)
C2 C3 1.41(2)
C2 H2 0.93
C1 H1 0.93
C6 H6 0.93
C9 Br2 1.902(14)
C4 C3 1.32(2)
C4 H4 0.93
C3 H3 0.93
O1 H1O 0.839(10)
O1 H2O 0.841(10)
